data_7715726
loop_
_publ_author_name
'Dan, Wenyan'
'Chen, Zhenxia'
'Ling, Yun'
'Jia, Yu'
'Yang, Yongtai'
'Liu, Xiaofeng'
'Deng, Mingli'

_publ_section_title
;
 Discovery of two predictable (3,18)-connected topologies based on
 Wells-Dawson type cages for the design of porous metal
 phosphonocarboxylate frameworks.
;
_journal_issue 18
_journal_name_full 'Dalton transactions (Cambridge, England : 2003)'
_journal_page_first 7734
_journal_page_last 7741
_journal_paper_doi 10.1039/d4dt00590b
_journal_volume 53
_journal_year 2024
_chemical_formula_sum 'C114 H130 Mn12 N12 O50 P6'
_chemical_formula_weight 3313.39
_space_group_crystal_system trigonal
_space_group_IT_number 148
_space_group_name_Hall '-R 3'
_space_group_name_H-M_alt 'R -3 :H'
_atom_sites_solution_hydrogens geom
_audit_creation_method SHELXL-2019/1
_audit_update_record
;
2024-04-03 deposited with the CCDC.	2024-04-11 downloaded from the CCDC.
;
_cell_angle_alpha 90
_cell_angle_beta 90
_cell_angle_gamma 120
_cell_formula_units_Z 3
_cell_length_a 17.364(6)
_cell_length_b 17.364(6)
_cell_length_c 41.589(12)
_cell_measurement_reflns_used 1088
_cell_measurement_temperature 296(2)
_cell_measurement_theta_max 19.44
_cell_measurement_theta_min 2.768
_cell_volume 10859(6)
_computing_cell_refinement 'SAINT V7.68A'
_computing_data_collection 'Bruker APEX2'
_computing_data_reduction SAINT
_computing_molecular_graphics 'ShelXle (H\"ubschle 2011)'
_computing_structure_refinement 'SHELXL-2019/1 (Sheldrick, 2019)'
_computing_structure_solution 'SHELXT 2018/2 (Sheldrick, 2018)'
_diffrn_ambient_temperature 296(2)
_diffrn_measured_fraction_theta_full 0.998
_diffrn_measured_fraction_theta_max 0.998
_diffrn_measurement_device_type 'Bruker APEX-II CCD'
_diffrn_radiation_type MoK\a
_diffrn_radiation_wavelength 0.71073
_diffrn_reflns_av_R_equivalents 0.2056
_diffrn_reflns_av_unetI/netI 0.1504
_diffrn_reflns_Laue_measured_fraction_full 0.998
_diffrn_reflns_Laue_measured_fraction_max 0.998
_diffrn_reflns_limit_h_max 20
_diffrn_reflns_limit_h_min -19
_diffrn_reflns_limit_k_max 19
_diffrn_reflns_limit_k_min -20
_diffrn_reflns_limit_l_max 49
_diffrn_reflns_limit_l_min -47
_diffrn_reflns_number 22198
_diffrn_reflns_point_group_measured_fraction_full 0.998
_diffrn_reflns_point_group_measured_fraction_max 0.998
_diffrn_reflns_theta_full 25.020
_diffrn_reflns_theta_max 25.020
_diffrn_reflns_theta_min 1.440
_diffrn_source 'sealed tube'
_exptl_absorpt_coefficient_mu 1.159
_exptl_absorpt_correction_T_max 0.7456
_exptl_absorpt_correction_T_min 0.4818
_exptl_absorpt_correction_type multi-scan
_exptl_absorpt_process_details sadabs
_exptl_crystal_colour colourless
_exptl_crystal_density_diffrn 1.520
_exptl_crystal_description block
_exptl_crystal_F_000 5064
_exptl_crystal_size_max 0.150
_exptl_crystal_size_mid 0.120
_exptl_crystal_size_min 0.120
_refine_diff_density_max 0.719
_refine_diff_density_min -1.066
_refine_diff_density_rms 0.159
_refine_ls_extinction_method none
_refine_ls_goodness_of_fit_ref 1.030
_refine_ls_hydrogen_treatment constr
_refine_ls_matrix_type full
_refine_ls_number_parameters 406
_refine_ls_number_reflns 4270
_refine_ls_number_restraints 978
_refine_ls_restrained_S_all 0.975
_refine_ls_R_factor_all 0.1493
_refine_ls_R_factor_gt 0.0774
_refine_ls_shift/su_max 0.000
_refine_ls_shift/su_mean 0.000
_refine_ls_structure_factor_coef Fsqd
_refine_ls_weighting_details 'w=1/[\s^2^(Fo^2^)+(0.1183P)^2^+8.2204P] where P=(Fo^2^+2Fc^2^)/3'
_refine_ls_weighting_scheme calc
_refine_ls_wR_factor_gt 0.1974
_refine_ls_wR_factor_ref 0.2312
_reflns_Friedel_coverage 0.000
_reflns_number_gt 2465
_reflns_number_total 4270
_reflns_threshold_expression 'I > 2\s(I)'
_cod_data_source_file d4dt00590b2.cif
_cod_data_source_block mo_21125a_0ma_a
_cod_depositor_comments 'Adding full bibliography for 7715722--7715727.cif.'
_cod_original_cell_volume 10859(8)
_cod_database_code 7715726
_shelx_shelxl_version_number 2019/1
_shelx_space_group_comment
;
The symmetry employed for this shelxl refinement is uniquely defined
by the following loop, which should always be used as a source of
symmetry information in preference to the above space-group names.
They are only intended as comments.
;
_shelx_estimated_absorpt_t_min 0.845
_shelx_estimated_absorpt_t_max 0.873

loop_
_space_group_symop_operation_xyz
'x, y, z'
'-y, x-y, z'
'-x+y, -x, z'
'x+2/3, y+1/3, z+1/3'
'-y+2/3, x-y+1/3, z+1/3'
'-x+y+2/3, -x+1/3, z+1/3'
'x+1/3, y+2/3, z+2/3'
'-y+1/3, x-y+2/3, z+2/3'
'-x+y+1/3, -x+2/3, z+2/3'
'-x, -y, -z'
'y, -x+y, -z'
'x-y, x, -z'
'-x+2/3, -y+1/3, -z+1/3'
'y+2/3, -x+y+1/3, -z+1/3'
'x-y+2/3, x+1/3, -z+1/3'
'-x+1/3, -y+2/3, -z+2/3'
'y+1/3, -x+y+2/3, -z+2/3'
'x-y+1/3, x+2/3, -z+2/3'

loop_
_atom_site_label
_atom_site_type_symbol
_atom_site_fract_x
_atom_site_fract_y
_atom_site_fract_z
_atom_site_U_iso_or_equiv
_atom_site_adp_type
_atom_site_occupancy
_atom_site_site_symmetry_order
_atom_site_calc_flag
_atom_site_refinement_flags_posn
_atom_site_refinement_flags_adp
_atom_site_refinement_flags_occupancy
_atom_site_disorder_assembly
_atom_site_disorder_group
Mn1 Mn 0.34786(9) 0.47882(9) 0.69990(3) 0.0268(4) Uani 1 1 d D U . . .
Mn2 Mn 0.33851(8) -0.21121(7) 0.56285(3) 0.0166(3) Uani 1 1 d . U . . .
P1 P 0.33112(14) 0.49106(13) 0.61824(5) 0.0175(5) Uani 1 1 d . U . . .
O1 O 0.3143(4) 0.4743(4) 0.65406(15) 0.0318(14) Uani 1 1 d . U . . .
O2 O 0.2467(3) 0.4801(3) 0.60244(13) 0.0199(13) Uani 1 1 d . U . . .
O3 O 0.4122(3) 0.5812(3) 0.61009(14) 0.0199(13) Uani 1 1 d . U . . .
O4 O 0.3544(4) -0.0822(4) 0.56251(15) 0.0298(14) Uani 1 1 d . U . . .
O5 O 0.3722(5) -0.0206(4) 0.61093(15) 0.0351(16) Uani 1 1 d . U . . .
O6 O 0.5751(4) 0.1675(4) 0.47989(14) 0.0295(14) Uani 1 1 d . U . . .
O7 O 0.4919(4) 0.2279(4) 0.46865(14) 0.0299(14) Uani 1 1 d . U . . .
O8 O 0.333333 -0.333333 0.5721(2) 0.016(2) Uani 1 3 d S TU P . .
H8 H 0.333333 -0.333331 0.595635 0.024 Uiso 1 3 calc R U P . .
C1 C 0.3528(5) 0.4075(5) 0.60224(17) 0.0235(16) Uani 1 1 d D U . . .
C2 C 0.3831(13) 0.4125(16) 0.5711(4) 0.024(3) Uani 0.335(18) 1 d D U P A 1
H2 H 0.390296 0.459127 0.558004 0.029 Uiso 0.335(18) 1 calc R U P A 1
C3 C 0.4030(14) 0.3506(11) 0.5587(5) 0.023(3) Uani 0.335(18) 1 d D U P A 1
H3 H 0.422814 0.355892 0.537561 0.027 Uiso 0.335(18) 1 calc R U P A 1
C4 C 0.3935(5) 0.2806(5) 0.57762(17) 0.0243(16) Uani 1 1 d D U . . .
C5 C 0.3639(13) 0.2741(15) 0.6091(4) 0.027(3) Uani 0.335(18) 1 d D U P A 1
H5 H 0.357293 0.227584 0.622035 0.033 Uiso 0.335(18) 1 calc R U P A 1
C6 C 0.3439(14) 0.3367(11) 0.6213(5) 0.026(3) Uani 0.335(18) 1 d D U P A 1
H6 H 0.324305 0.331579 0.642411 0.031 Uiso 0.335(18) 1 calc R U P A 1
C7 C 0.4136(6) 0.2131(5) 0.5634(2) 0.0247(19) Uani 1 1 d . U . . .
C8 C 0.4553(6) 0.2286(5) 0.5335(2) 0.0262(19) Uani 1 1 d . U . . .
H8A H 0.470467 0.281104 0.522642 0.031 Uiso 1 1 calc R U . . .
C9 C 0.4752(5) 0.1669(5) 0.5193(2) 0.0215(18) Uani 1 1 d . U . . .
C10 C 0.4502(5) 0.0861(5) 0.5349(2) 0.0213(18) Uani 1 1 d . U . . .
H10 H 0.460957 0.043799 0.525554 0.026 Uiso 1 1 calc R U . . .
C11 C 0.4087(6) 0.0708(5) 0.5649(2) 0.0233(18) Uani 1 1 d . U . . .
C12 C 0.3916(6) 0.1339(5) 0.5790(2) 0.0243(18) Uani 1 1 d . U . . .
H12 H 0.364990 0.122669 0.599176 0.029 Uiso 1 1 calc R U . . .
C13 C 0.3773(6) -0.0165(6) 0.5814(2) 0.0255(19) Uani 1 1 d . U . . .
C14 C 0.5183(5) 0.1894(5) 0.4871(2) 0.0211(18) Uani 1 1 d . U . . .
N2 N 0.1555(19) -0.1404(18) 0.5306(6) 0.111(6) Uani 0.53 1 d D U P B 1
H2B H 0.177949 -0.176605 0.530585 0.133 Uiso 0.53 1 calc R U P B 1
H2C H 0.103942 -0.168668 0.520116 0.133 Uiso 0.1767 1 calc R U P B 1
C18 C 0.135(2) -0.133(2) 0.5632(8) 0.103(7) Uani 0.53 1 d D U P B 1
H18A H 0.094904 -0.190584 0.571701 0.155 Uiso 0.53 1 calc R U P B 1
H18B H 0.188570 -0.105288 0.575698 0.155 Uiso 0.53 1 calc R U P B 1
H18C H 0.107280 -0.096571 0.564199 0.155 Uiso 0.53 1 calc R U P B 1
C19 C 0.213(2) -0.065(2) 0.5116(8) 0.108(7) Uani 0.53 1 d D U P B 1
H19A H 0.218461 -0.084734 0.490481 0.162 Uiso 0.53 1 calc R U P B 1
H19B H 0.189735 -0.025952 0.509984 0.162 Uiso 0.53 1 calc R U P B 1
H19C H 0.271024 -0.034669 0.521482 0.162 Uiso 0.53 1 calc R U P B 1
N2A N 0.142110 -0.061(5) 0.5867(18) 0.106(10) Uani 0.13 1 d D U P C 2
H2AA H 0.193302 -0.035274 0.597409 0.127 Uiso 0.13 1 calc R U P C 2
H2AB H 0.098941 -0.080739 0.601291 0.127 Uiso 0.0433 1 calc R U P C 2
C18A C 0.138(9) 0.008(6) 0.569(3) 0.110(11) Uani 0.13 1 d D U P C 2
H18D H 0.143890 0.053139 0.583614 0.165 Uiso 0.13 1 calc R U P C 2
H18E H 0.185954 0.033018 0.553708 0.165 Uiso 0.13 1 calc R U P C 2
H18F H 0.082395 -0.016879 0.557969 0.165 Uiso 0.13 1 calc R U P C 2
C19A C 0.135386 -0.137(5) 0.571(3) 0.105(10) Uani 0.13 1 d D U P C 2
H19D H 0.139326 -0.175566 0.586548 0.158 Uiso 0.13 1 calc R U P C 2
H19E H 0.079375 -0.168297 0.559918 0.158 Uiso 0.13 1 calc R U P C 2
H19F H 0.182934 -0.118399 0.555657 0.158 Uiso 0.13 1 calc R U P C 2
N2B N 0.210(3) -0.006(3) 0.5045(10) 0.130(9) Uani 0.34 1 d D U P D 3
H2BA H 0.252035 -0.020892 0.500908 0.157 Uiso 0.34 1 calc R U P D 3
H2BB H 0.166603 -0.037576 0.490645 0.157 Uiso 0.1133 1 calc R U P D 3
C18B C 0.175(3) -0.039(3) 0.5358(11) 0.118(8) Uani 0.34 1 d D U P D 3
H18G H 0.153575 -0.101743 0.536706 0.177 Uiso 0.34 1 calc R U P D 3
H18H H 0.221624 -0.009249 0.551522 0.177 Uiso 0.34 1 calc R U P D 3
H18I H 0.127784 -0.027575 0.540250 0.177 Uiso 0.34 1 calc R U P D 3
C19B C 0.248(4) 0.085(3) 0.4959(13) 0.147(13) Uani 0.34 1 d D U P D 3
H19G H 0.267171 0.092668 0.473926 0.221 Uiso 0.34 1 calc R U P D 3
H19H H 0.203622 0.102197 0.498329 0.221 Uiso 0.34 1 calc R U P D 3
H19I H 0.297461 0.120522 0.509602 0.221 Uiso 0.34 1 calc R U P D 3
O9 O 0.4484(6) 0.4357(7) 0.6883(2) 0.066(2) Uani 0.821(13) 1 d D U P E 1
C15 C 0.5010(7) 0.4564(9) 0.6656(3) 0.092(3) Uani 0.821(13) 1 d D U P E 1
H15 H 0.518665 0.508851 0.654309 0.110 Uiso 0.821(13) 1 calc R U P E 1
N1 N 0.5346(8) 0.3986(9) 0.6569(3) 0.102(3) Uani 0.821(13) 1 d D U P E 1
C16 C 0.5962(11) 0.4286(15) 0.6299(4) 0.137(7) Uani 0.821(13) 1 d D U P E 1
H16A H 0.615041 0.386096 0.625774 0.206 Uiso 0.821(13) 1 calc R U P E 1
H16B H 0.567200 0.434308 0.611122 0.206 Uiso 0.821(13) 1 calc R U P E 1
H16C H 0.647066 0.485191 0.634914 0.206 Uiso 0.821(13) 1 calc R U P E 1
C17 C 0.5008(15) 0.3179(11) 0.6768(5) 0.126(5) Uani 0.821(13) 1 d D U P E 1
H17A H 0.526132 0.282960 0.669483 0.190 Uiso 0.821(13) 1 calc R U P E 1
H17B H 0.517058 0.334591 0.698811 0.190 Uiso 0.821(13) 1 calc R U P E 1
H17C H 0.437214 0.283733 0.675009 0.190 Uiso 0.821(13) 1 calc R U P E 1
O9A O 0.4668(12) 0.4663(13) 0.6823(3) 0.070(3) Uani 0.179(13) 1 d DG U P E 2
C2A C 0.4102(6) 0.4267(5) 0.57686(19) 0.022(2) Uani 0.665(18) 1 d DG U P A 2
H2A H 0.435575 0.482950 0.567641 0.026 Uiso 0.665(18) 1 calc R U P A 2
C5A C 0.3338(6) 0.2589(4) 0.6033(2) 0.033(3) Uani 0.665(18) 1 d DG U P A 2
H5A H 0.307402 0.202534 0.612440 0.039 Uiso 0.665(18) 1 calc R U P A 2
C15A C 0.4926(14) 0.4175(16) 0.6935(2) 0.088(4) Uani 0.179(13) 1 d DG U P E 2
H15A H 0.485696 0.402604 0.715149 0.106 Uiso 0.179(13) 1 calc R U P E 2
C6A C 0.3143(4) 0.3224(6) 0.61496(18) 0.032(3) Uani 0.665(18) 1 d DG U P A 2
H6A H 0.274183 0.307275 0.631844 0.038 Uiso 0.665(18) 1 calc R U P A 2
N1A N 0.5312(13) 0.3864(15) 0.6732(3) 0.095(4) Uani 0.179(13) 1 d DG U P E 2
C3A C 0.4321(5) 0.3659(5) 0.56434(16) 0.024(2) Uani 0.665(18) 1 d DG U P A 2
H3A H 0.471892 0.381826 0.547314 0.028 Uiso 0.665(18) 1 calc R U P A 2
C16A C 0.5432(8) 0.4084(12) 0.6393(3) 0.112(7) Uani 0.179(13) 1 d DG U P E 2
H16D H 0.571837 0.379704 0.629141 0.168 Uiso 0.179(13) 1 calc R U P E 2
H16E H 0.486318 0.388571 0.629437 0.168 Uiso 0.179(13) 1 calc R U P E 2
H16F H 0.579465 0.471685 0.636770 0.168 Uiso 0.179(13) 1 calc R U P E 2
C17A C 0.5641(17) 0.3285(19) 0.6834(3) 0.106(6) Uani 0.179(13) 1 d DG U P E 2
H17D H 0.588984 0.314134 0.665358 0.158 Uiso 0.179(13) 1 calc R U P E 2
H17E H 0.609174 0.358065 0.699535 0.158 Uiso 0.179(13) 1 calc R U P E 2
H17F H 0.516058 0.274829 0.692269 0.158 Uiso 0.179(13) 1 calc R U P E 2

loop_
_atom_site_aniso_label
_atom_site_aniso_U_11
_atom_site_aniso_U_22
_atom_site_aniso_U_33
_atom_site_aniso_U_23
_atom_site_aniso_U_13
_atom_site_aniso_U_12
Mn1 0.0297(8) 0.0225(7) 0.0249(8) 0.0037(6) -0.0021(6) 0.0106(6)
Mn2 0.0152(6) 0.0111(6) 0.0241(7) 0.0014(5) 0.0004(5) 0.0069(5)
P1 0.0175(11) 0.0114(10) 0.0242(12) -0.0010(9) 0.0009(9) 0.0077(9)
O1 0.032(3) 0.033(3) 0.032(3) 0.002(3) 0.003(3) 0.018(3)
O2 0.019(3) 0.016(3) 0.025(3) -0.003(2) -0.002(2) 0.009(2)
O3 0.019(3) 0.011(3) 0.029(3) 0.002(2) 0.001(2) 0.008(2)
O4 0.042(4) 0.019(3) 0.032(3) 0.000(3) 0.005(3) 0.018(3)
O5 0.060(4) 0.024(3) 0.028(4) 0.009(3) 0.007(3) 0.027(3)
O6 0.037(3) 0.026(3) 0.027(3) 0.005(3) 0.006(3) 0.017(3)
O7 0.036(3) 0.032(3) 0.025(3) 0.008(3) 0.005(3) 0.020(3)
O8 0.012(3) 0.012(3) 0.023(5) 0.000 0.000 0.0062(14)
C1 0.029(3) 0.019(3) 0.028(4) 0.001(3) 0.001(3) 0.016(3)
C2 0.027(4) 0.022(3) 0.027(3) 0.000(3) 0.000(3) 0.014(2)
C3 0.028(5) 0.018(4) 0.028(5) 0.000(4) 0.002(4) 0.015(4)
C4 0.034(4) 0.018(3) 0.027(4) -0.001(3) 0.004(3) 0.018(3)
C5 0.037(6) 0.018(5) 0.032(5) 0.001(4) 0.008(5) 0.018(4)
C6 0.035(5) 0.018(5) 0.030(5) 0.002(4) 0.007(5) 0.017(4)
C7 0.032(4) 0.015(4) 0.028(4) 0.001(3) 0.009(4) 0.013(3)
C8 0.032(4) 0.014(4) 0.029(5) 0.005(3) 0.007(4) 0.008(3)
C9 0.025(4) 0.010(3) 0.027(4) 0.000(3) 0.006(3) 0.008(3)
C10 0.030(4) 0.014(4) 0.024(4) 0.004(3) 0.003(3) 0.014(3)
C11 0.031(4) 0.016(4) 0.028(4) 0.001(3) 0.008(3) 0.015(3)
C12 0.030(4) 0.016(4) 0.029(5) 0.001(3) 0.007(4) 0.013(3)
C13 0.032(4) 0.022(4) 0.029(5) 0.007(4) 0.006(4) 0.019(4)
C14 0.023(4) 0.012(4) 0.022(4) -0.002(3) -0.001(4) 0.005(3)
N2 0.108(8) 0.114(8) 0.112(8) 0.000(5) -0.004(5) 0.056(5)
C18 0.096(9) 0.114(10) 0.106(9) 0.006(8) -0.009(8) 0.056(8)
C19 0.104(10) 0.112(10) 0.111(10) 0.005(8) -0.005(8) 0.056(8)
N2A 0.097(15) 0.117(14) 0.112(15) 0.007(13) -0.007(14) 0.060(13)
C18A 0.102(16) 0.116(15) 0.116(17) 0.008(15) -0.010(15) 0.057(14)
C19A 0.097(13) 0.116(13) 0.108(14) 0.007(12) -0.010(13) 0.058(12)
N2B 0.113(12) 0.131(13) 0.124(12) 0.008(12) -0.009(11) 0.043(12)
C18B 0.106(11) 0.123(11) 0.119(11) 0.004(10) -0.015(10) 0.053(10)
C19B 0.118(18) 0.138(16) 0.140(18) 0.018(14) -0.013(17) 0.029(17)
O9 0.062(4) 0.065(4) 0.076(5) 0.015(4) 0.012(4) 0.036(3)
C15 0.089(6) 0.089(5) 0.089(6) 0.014(5) 0.020(5) 0.038(5)
N1 0.101(6) 0.101(6) 0.098(7) 0.015(5) 0.030(5) 0.047(5)
C16 0.112(11) 0.152(12) 0.108(11) 0.014(9) 0.044(8) 0.036(10)
C17 0.127(10) 0.105(8) 0.134(10) 0.033(8) 0.021(9) 0.048(8)
O9A 0.066(5) 0.067(5) 0.067(5) 0.009(5) 0.012(4) 0.026(4)
C2A 0.026(4) 0.016(4) 0.030(4) 0.000(4) -0.001(4) 0.015(4)
C5A 0.044(5) 0.017(4) 0.037(5) 0.000(4) 0.011(4) 0.015(4)
C15A 0.085(6) 0.085(6) 0.089(6) 0.017(6) 0.018(5) 0.039(5)
C6A 0.036(5) 0.023(4) 0.036(5) 0.001(4) 0.012(4) 0.015(4)
N1A 0.094(7) 0.092(6) 0.095(7) 0.016(6) 0.024(6) 0.044(5)
C3A 0.030(5) 0.019(4) 0.028(4) -0.001(4) 0.004(4) 0.017(4)
C16A 0.104(11) 0.115(11) 0.094(9) 0.024(9) 0.031(9) 0.038(10)
C17A 0.102(12) 0.102(11) 0.113(12) 0.019(10) 0.023(11) 0.052(8)

loop_
_atom_type_symbol
_atom_type_description
_atom_type_scat_dispersion_real
_atom_type_scat_dispersion_imag
_atom_type_scat_source
C C 0.0033 0.0016 'International Tables Vol C Tables 4.2.6.8 and 6.1.1.4'
H H 0.0000 0.0000 'International Tables Vol C Tables 4.2.6.8 and 6.1.1.4'
Mn Mn 0.3368 0.7283 'International Tables Vol C Tables 4.2.6.8 and 6.1.1.4'
N N 0.0061 0.0033 'International Tables Vol C Tables 4.2.6.8 and 6.1.1.4'
O O 0.0106 0.0060 'International Tables Vol C Tables 4.2.6.8 and 6.1.1.4'
P P 0.1023 0.0942 'International Tables Vol C Tables 4.2.6.8 and 6.1.1.4'

loop_
_geom_angle_atom_site_label_1
_geom_angle_atom_site_label_2
_geom_angle_atom_site_label_3
_geom_angle
_geom_angle_site_symmetry_1
_geom_angle_site_symmetry_3
_geom_angle_publ_flag
O1 Mn1 O2 134.3(2) . 15_556 ?
O1 Mn1 O5 114.7(3) . 13_556 ?
O2 Mn1 O5 110.8(2) 15_556 13_556 ?
O1 Mn1 O3 100.8(2) . 14_456 ?
O2 Mn1 O3 82.2(2) 15_556 14_456 ?
O5 Mn1 O3 90.7(2) 13_556 14_456 ?
O1 Mn1 O9 92.4(3) . . ?
O2 Mn1 O9 94.0(3) 15_556 . ?
O5 Mn1 O9 76.7(3) 13_556 . ?
O3 Mn1 O9 164.7(3) 14_456 . ?
O1 Mn1 O9A 87.2(3) . . ?
O2 Mn1 O9A 89.0(3) 15_556 . ?
O5 Mn1 O9A 89.9(6) 13_556 . ?
O3 Mn1 O9A 170.8(2) 14_456 . ?
O1 Mn1 Mn2 143.76(18) . 13_556 ?
O2 Mn1 Mn2 45.25(15) 15_556 13_556 ?
O5 Mn1 Mn2 83.66(18) 13_556 13_556 ?
O3 Mn1 Mn2 45.55(14) 14_456 13_556 ?
O9 Mn1 Mn2 123.0(3) . 13_556 ?
O8 Mn2 O4 169.0(3) . . ?
O8 Mn2 O7 95.9(2) . 11_556 ?
O4 Mn2 O7 93.7(2) . 11_556 ?
O8 Mn2 O6 99.9(3) . 10_656 ?
O4 Mn2 O6 85.6(2) . 10_656 ?
O7 Mn2 O6 87.9(2) 11_556 10_656 ?
O8 Mn2 O2 88.4(2) . 3 ?
O4 Mn2 O2 87.4(2) . 3 ?
O7 Mn2 O2 84.3(2) 11_556 3 ?
O6 Mn2 O2 169.2(2) 10_656 3 ?
O8 Mn2 O3 83.1(3) . 2_655 ?
O4 Mn2 O3 86.1(2) . 2_655 ?
O7 Mn2 O3 159.7(2) 11_556 2_655 ?
O6 Mn2 O3 112.3(2) 10_656 2_655 ?
O2 Mn2 O3 75.38(19) 3 2_655 ?
O8 Mn2 Mn1 103.3(3) . 13_556 ?
O4 Mn2 Mn1 67.21(17) . 13_556 ?
O7 Mn2 Mn1 118.80(18) 11_556 13_556 ?
O6 Mn2 Mn1 141.85(17) 10_656 13_556 ?
O2 Mn2 Mn1 40.01(14) 3 13_556 ?
O3 Mn2 Mn1 42.89(14) 2_655 13_556 ?
O1 P1 O2 108.5(3) . . ?
O1 P1 O3 113.8(3) . . ?
O2 P1 O3 111.5(3) . . ?
O1 P1 C1 107.9(3) . . ?
O2 P1 C1 108.4(3) . . ?
O3 P1 C1 106.7(3) . . ?
P1 O1 Mn1 155.6(4) . . ?
P1 O2 Mn1 116.3(3) . 14_456 ?
P1 O2 Mn2 137.2(3) . 2 ?
Mn1 O2 Mn2 94.7(2) 14_456 2 ?
P1 O3 Mn1 138.2(3) . 15_556 ?
P1 O3 Mn2 130.2(3) . 3_665 ?
Mn1 O3 Mn2 91.56(19) 15_556 3_665 ?
C13 O4 Mn2 139.6(6) . . ?
C13 O5 Mn1 119.1(6) . 13_556 ?
C14 O6 Mn2 126.1(5) . 10_656 ?
C14 O7 Mn2 137.1(6) . 12_556 ?
Mn2 O8 Mn2 116.78(15) 2_545 3_655 ?
Mn2 O8 Mn2 116.78(15) 2_545 . ?
Mn2 O8 Mn2 116.78(15) 3_655 . ?
Mn2 O8 H8 100.5 2_545 . ?
Mn2 O8 H8 100.5 3_655 . ?
Mn2 O8 H8 100.5 . . ?
C2A C1 C6A 117.1(7) . . ?
C2 C1 C6 117.0(16) . . ?
C2A C1 P1 120.5(5) . . ?
C2 C1 P1 121.5(11) . . ?
C6A C1 P1 122.3(6) . . ?
C6 C1 P1 121.4(11) . . ?
C3 C2 C1 122(2) . . ?
C3 C2 H2 118.8 . . ?
C1 C2 H2 118.8 . . ?
C2 C3 C4 120(2) . . ?
C2 C3 H3 119.9 . . ?
C4 C3 H3 119.9 . . ?
C3 C4 C5 118.9(16) . . ?
C3A C4 C5A 118.9(7) . . ?
C3 C4 C7 119.2(12) . . ?
C5 C4 C7 122.0(12) . . ?
C3A C4 C7 119.8(6) . . ?
C5A C4 C7 121.3(7) . . ?
C4 C5 C6 120(2) . . ?
C4 C5 H5 119.8 . . ?
C6 C5 H5 119.8 . . ?
C5 C6 C1 121(2) . . ?
C5 C6 H6 119.5 . . ?
C1 C6 H6 119.5 . . ?
C12 C7 C8 117.8(8) . . ?
C12 C7 C4 122.1(7) . . ?
C8 C7 C4 120.1(7) . . ?
C7 C8 C9 121.8(8) . . ?
C7 C8 H8A 119.1 . . ?
C9 C8 H8A 119.1 . . ?
C10 C9 C8 119.7(8) . . ?
C10 C9 C14 122.9(7) . . ?
C8 C9 C14 117.4(7) . . ?
C11 C10 C9 118.4(7) . . ?
C11 C10 H10 120.8 . . ?
C9 C10 H10 120.8 . . ?
C10 C11 C12 121.0(8) . . ?
C10 C11 C13 119.5(7) . . ?
C12 C11 C13 119.3(8) . . ?
C7 C12 C11 121.2(8) . . ?
C7 C12 H12 119.4 . . ?
C11 C12 H12 119.4 . . ?
O5 C13 O4 125.5(8) . . ?
O5 C13 C11 119.7(8) . . ?
O4 C13 C11 114.8(8) . . ?
O7 C14 O6 124.8(8) . . ?
O7 C14 C9 115.0(8) . . ?
O6 C14 C9 120.2(7) . . ?
C19 N2 C18 122(3) . . ?
C19 N2 H2B 106.7 . . ?
C18 N2 H2B 106.7 . . ?
C19 N2 H2C 106.7 . . ?
C18 N2 H2C 106.7 . . ?
H2B N2 H2C 106.6 . . ?
N2 C18 H18A 109.5 . . ?
N2 C18 H18B 109.5 . . ?
H18A C18 H18B 109.5 . . ?
N2 C18 H18C 109.5 . . ?
H18A C18 H18C 109.5 . . ?
H18B C18 H18C 109.5 . . ?
N2 C19 H19A 109.5 . . ?
N2 C19 H19B 109.5 . . ?
H19A C19 H19B 109.5 . . ?
N2 C19 H19C 109.5 . . ?
H19A C19 H19C 109.5 . . ?
H19B C19 H19C 109.5 . . ?
C19A N2A C18A 121(3) . . ?
C19A N2A H2AA 107.0 . . ?
C18A N2A H2AA 107.0 . . ?
C19A N2A H2AB 107.0 . . ?
C18A N2A H2AB 107.0 . . ?
H2AA N2A H2AB 106.7 . . ?
N2A C18A H18D 109.5 . . ?
N2A C18A H18E 109.5 . . ?
H18D C18A H18E 109.5 . . ?
N2A C18A H18F 109.5 . . ?
H18D C18A H18F 109.5 . . ?
H18E C18A H18F 109.5 . . ?
N2A C19A H19D 109.5 . . ?
N2A C19A H19E 109.5 . . ?
H19D C19A H19E 109.5 . . ?
N2A C19A H19F 109.5 . . ?
H19D C19A H19F 109.5 . . ?
H19E C19A H19F 109.5 . . ?
C19B N2B C18B 122(3) . . ?
C19B N2B H2BA 106.7 . . ?
C18B N2B H2BA 106.7 . . ?
C19B N2B H2BB 106.7 . . ?
C18B N2B H2BB 106.7 . . ?
H2BA N2B H2BB 106.6 . . ?
N2B C18B H18G 109.5 . . ?
N2B C18B H18H 109.5 . . ?
H18G C18B H18H 109.5 . . ?
N2B C18B H18I 109.5 . . ?
H18G C18B H18I 109.5 . . ?
H18H C18B H18I 109.5 . . ?
N2B C19B H19G 109.5 . . ?
N2B C19B H19H 109.5 . . ?
H19G C19B H19H 109.5 . . ?
N2B C19B H19I 109.5 . . ?
H19G C19B H19I 109.5 . . ?
H19H C19B H19I 109.5 . . ?
C15 O9 Mn1 130.2(9) . . ?
O9 C15 N1 119.3(12) . . ?
O9 C15 H15 120.3 . . ?
N1 C15 H15 120.3 . . ?
C15 N1 C16 115.3(11) . . ?
C15 N1 C17 114.5(11) . . ?
C16 N1 C17 130.2(18) . . ?
N1 C16 H16A 109.5 . . ?
N1 C16 H16B 109.5 . . ?
H16A C16 H16B 109.5 . . ?
N1 C16 H16C 109.5 . . ?
H16A C16 H16C 109.5 . . ?
H16B C16 H16C 109.5 . . ?
N1 C17 H17A 109.5 . . ?
N1 C17 H17B 109.5 . . ?
H17A C17 H17B 109.5 . . ?
N1 C17 H17C 109.5 . . ?
H17A C17 H17C 109.5 . . ?
H17B C17 H17C 109.5 . . ?
C15A O9A Mn1 126.8(5) . . ?
C1 C2A C3A 123.0(4) . . ?
C1 C2A H2A 118.5 . . ?
C3A C2A H2A 118.5 . . ?
C6A C5A C4 119.5(4) . . ?
C6A C5A H5A 120.3 . . ?
C4 C5A H5A 120.3 . . ?
O9A C15A N1A 117.8 . . ?
O9A C15A H15A 121.1 . . ?
N1A C15A H15A 121.1 . . ?
C1 C6A C5A 122.2(4) . . ?
C1 C6A H6A 118.9 . . ?
C5A C6A H6A 118.9 . . ?
C15A N1A C16A 122.6 . . ?
C15A N1A C17A 122.8 . . ?
C16A N1A C17A 114.6 . . ?
C2A C3A C4 119.3(4) . . ?
C2A C3A H3A 120.4 . . ?
C4 C3A H3A 120.4 . . ?
N1A C16A H16D 109.5 . . ?
N1A C16A H16E 109.5 . . ?
H16D C16A H16E 109.5 . . ?
N1A C16A H16F 109.5 . . ?
H16D C16A H16F 109.5 . . ?
H16E C16A H16F 109.5 . . ?
N1A C17A H17D 109.5 . . ?
N1A C17A H17E 109.5 . . ?
H17D C17A H17E 109.5 . . ?
N1A C17A H17F 109.5 . . ?
H17D C17A H17F 109.5 . . ?
H17E C17A H17F 109.5 . . ?

loop_
_geom_bond_atom_site_label_1
_geom_bond_atom_site_label_2
_geom_bond_distance
_geom_bond_site_symmetry_2
_geom_bond_publ_flag
Mn1 O1 1.983(6) . ?
Mn1 O2 2.083(6) 15_556 ?
Mn1 O5 2.104(6) 13_556 ?
Mn1 O3 2.199(5) 14_456 ?
Mn1 O9 2.268(9) . ?
Mn1 O9A 2.302(15) . ?
Mn1 Mn2 3.229(2) 13_556 ?
Mn2 O8 2.112(2) . ?
Mn2 O4 2.116(6) . ?
Mn2 O7 2.118(6) 11_556 ?
Mn2 O6 2.201(6) 10_656 ?
Mn2 O2 2.301(5) 3 ?
Mn2 O3 2.306(6) 2_655 ?
P1 O1 1.518(7) . ?
P1 O2 1.530(6) . ?
P1 O3 1.531(6) . ?
P1 C1 1.798(8) . ?
O4 C13 1.273(10) . ?
O5 C13 1.232(10) . ?
O6 C14 1.259(10) . ?
O7 C14 1.245(10) . ?
O8 H8 0.9800 . ?
C1 C2A 1.373(9) . ?
C1 C2 1.386(14) . ?
C1 C6A 1.386(9) . ?
C1 C6 1.405(14) . ?
C2 C3 1.383(14) . ?
C2 H2 0.9300 . ?
C3 C4 1.388(14) . ?
C3 H3 0.9300 . ?
C4 C5 1.389(14) . ?
C4 C3A 1.399(9) . ?
C4 C5A 1.402(10) . ?
C4 C7 1.502(11) . ?
C5 C6 1.392(14) . ?
C5 H5 0.9300 . ?
C6 H6 0.9300 . ?
C7 C12 1.391(11) . ?
C7 C8 1.395(12) . ?
C8 C9 1.408(11) . ?
C8 H8A 0.9300 . ?
C9 C10 1.404(11) . ?
C9 C14 1.488(12) . ?
C10 C11 1.398(11) . ?
C10 H10 0.9300 . ?
C11 C12 1.399(11) . ?
C11 C13 1.495(11) . ?
C12 H12 0.9300 . ?
N2 C19 1.42(2) . ?
N2 C18 1.43(2) . ?
N2 H2B 0.8900 . ?
N2 H2C 0.8900 . ?
C18 H18A 0.9600 . ?
C18 H18B 0.9600 . ?
C18 H18C 0.9600 . ?
C19 H19A 0.9600 . ?
C19 H19B 0.9600 . ?
C19 H19C 0.9600 . ?
N2A C19A 1.43(3) . ?
N2A C18A 1.43(2) . ?
N2A H2AA 0.8900 . ?
N2A H2AB 0.8900 . ?
C18A H18D 0.9600 . ?
C18A H18E 0.9600 . ?
C18A H18F 0.9600 . ?
C19A H19D 0.9600 . ?
C19A H19E 0.9600 . ?
C19A H19F 0.9600 . ?
N2B C19B 1.42(2) . ?
N2B C18B 1.43(2) . ?
N2B H2BA 0.8900 . ?
N2B H2BB 0.8900 . ?
C18B H18G 0.9600 . ?
C18B H18H 0.9600 . ?
C18B H18I 0.9600 . ?
C19B H19G 0.9600 . ?
C19B H19H 0.9600 . ?
C19B H19I 0.9600 . ?
O9 C15 1.235(9) . ?
C15 N1 1.438(17) . ?
C15 H15 0.9300 . ?
N1 C16 1.456(9) . ?
N1 C17 1.472(9) . ?
C16 H16A 0.9600 . ?
C16 H16B 0.9600 . ?
C16 H16C 0.9600 . ?
C17 H17A 0.9600 . ?
C17 H17B 0.9600 . ?
C17 H17C 0.9600 . ?
O9A C15A 1.2285 . ?
C2A C3A 1.3890 . ?
C2A H2A 0.9300 . ?
C5A C6A 1.3929 . ?
C5A H5A 0.9300 . ?
C15A N1A 1.3478 . ?
C15A H15A 0.9300 . ?
C6A H6A 0.9300 . ?
N1A C16A 1.4475 . ?
N1A C17A 1.4480 . ?
C3A H3A 0.9300 . ?
C16A H16D 0.9600 . ?
C16A H16E 0.9600 . ?
C16A H16F 0.9600 . ?
C17A H17D 0.9600 . ?
C17A H17E 0.9600 . ?
C17A H17F 0.9600 . ?

loop_
_geom_torsion_atom_site_label_1
_geom_torsion_atom_site_label_2
_geom_torsion_atom_site_label_3
_geom_torsion_atom_site_label_4
_geom_torsion
_geom_torsion_site_symmetry_1
_geom_torsion_site_symmetry_2
_geom_torsion_site_symmetry_3
_geom_torsion_site_symmetry_4
_geom_torsion_publ_flag
O2 P1 O1 Mn1 -162.8(9) . . . . ?
O3 P1 O1 Mn1 -38.1(10) . . . . ?
C1 P1 O1 Mn1 80.0(10) . . . . ?
O1 P1 O2 Mn1 7.9(4) . . . 14_456 ?
O3 P1 O2 Mn1 -118.1(3) . . . 14_456 ?
C1 P1 O2 Mn1 124.8(3) . . . 14_456 ?
O1 P1 O2 Mn2 140.0(4) . . . 2 ?
O3 P1 O2 Mn2 14.0(6) . . . 2 ?
C1 P1 O2 Mn2 -103.1(5) . . . 2 ?
O1 P1 O3 Mn1 22.4(6) . . . 15_556 ?
O2 P1 O3 Mn1 145.4(4) . . . 15_556 ?
C1 P1 O3 Mn1 -96.5(5) . . . 15_556 ?
O1 P1 O3 Mn2 -161.1(4) . . . 3_665 ?
O2 P1 O3 Mn2 -38.0(5) . . . 3_665 ?
C1 P1 O3 Mn2 80.1(4) . . . 3_665 ?
O1 P1 C1 C2A -147.5(5) . . . . ?
O2 P1 C1 C2A 95.2(5) . . . . ?
O3 P1 C1 C2A -24.9(6) . . . . ?
O1 P1 C1 C2 -170.6(10) . . . . ?
O2 P1 C1 C2 72.1(10) . . . . ?
O3 P1 C1 C2 -48.0(10) . . . . ?
O1 P1 C1 C6A 31.4(6) . . . . ?
O2 P1 C1 C6A -85.9(6) . . . . ?
O3 P1 C1 C6A 154.0(5) . . . . ?
O1 P1 C1 C6 6.3(11) . . . . ?
O2 P1 C1 C6 -111.0(10) . . . . ?
O3 P1 C1 C6 128.9(10) . . . . ?
C6 C1 C2 C3 0.8(9) . . . . ?
P1 C1 C2 C3 177.8(6) . . . . ?
C1 C2 C3 C4 -0.4(9) . . . . ?
C2 C3 C4 C5 0.0(7) . . . . ?
C2 C3 C4 C7 178.6(8) . . . . ?
C3 C4 C5 C6 0.1(3) . . . . ?
C7 C4 C5 C6 -178.5(7) . . . . ?
C4 C5 C6 C1 0.3(3) . . . . ?
C2 C1 C6 C5 -0.7(6) . . . . ?
P1 C1 C6 C5 -177.7(5) . . . . ?
C3 C4 C7 C12 -169.0(11) . . . . ?
C5 C4 C7 C12 9.5(14) . . . . ?
C3A C4 C7 C12 167.3(7) . . . . ?
C5A C4 C7 C12 -15.3(11) . . . . ?
C3 C4 C7 C8 10.8(14) . . . . ?
C5 C4 C7 C8 -170.7(11) . . . . ?
C3A C4 C7 C8 -12.8(11) . . . . ?
C5A C4 C7 C8 164.5(7) . . . . ?
C12 C7 C8 C9 -0.1(13) . . . . ?
C4 C7 C8 C9 -179.9(8) . . . . ?
C7 C8 C9 C10 2.0(13) . . . . ?
C7 C8 C9 C14 178.9(8) . . . . ?
C8 C9 C10 C11 -2.2(12) . . . . ?
C14 C9 C10 C11 -178.9(8) . . . . ?
C9 C10 C11 C12 0.6(13) . . . . ?
C9 C10 C11 C13 176.9(8) . . . . ?
C8 C7 C12 C11 -1.5(13) . . . . ?
C4 C7 C12 C11 178.3(8) . . . . ?
C10 C11 C12 C7 1.3(13) . . . . ?
C13 C11 C12 C7 -175.0(8) . . . . ?
Mn1 O5 C13 O4 -1.6(12) 13_556 . . . ?
Mn1 O5 C13 C11 175.4(6) 13_556 . . . ?
Mn2 O4 C13 O5 -24.9(15) . . . . ?
Mn2 O4 C13 C11 158.0(6) . . . . ?
C10 C11 C13 O5 152.9(9) . . . . ?
C12 C11 C13 O5 -30.8(13) . . . . ?
C10 C11 C13 O4 -29.8(12) . . . . ?
C12 C11 C13 O4 146.5(8) . . . . ?
Mn2 O7 C14 O6 -47.3(13) 12_556 . . . ?
Mn2 O7 C14 C9 134.6(7) 12_556 . . . ?
Mn2 O6 C14 O7 12.0(12) 10_656 . . . ?
Mn2 O6 C14 C9 -169.9(5) 10_656 . . . ?
C10 C9 C14 O7 139.6(8) . . . . ?
C8 C9 C14 O7 -37.2(11) . . . . ?
C10 C9 C14 O6 -38.7(12) . . . . ?
C8 C9 C14 O6 144.5(8) . . . . ?
Mn1 O9 C15 N1 -157.7(9) . . . . ?
O9 C15 N1 C16 -179.9(3) . . . . ?
O9 C15 N1 C17 0.1(3) . . . . ?
C6A C1 C2A C3A -1.5(6) . . . . ?
P1 C1 C2A C3A 177.4(4) . . . . ?
C3A C4 C5A C6A -0.1(2) . . . . ?
C7 C4 C5A C6A -177.4(6) . . . . ?
Mn1 O9A C15A N1A 149.0(5) . . . . ?
C2A C1 C6A C5A 1.4(5) . . . . ?
P1 C1 C6A C5A -177.5(4) . . . . ?
C4 C5A C6A C1 -0.6(3) . . . . ?
O9A C15A N1A C16A 0.2 . . . . ?
O9A C15A N1A C17A -180.0 . . . . ?
C1 C2A C3A C4 0.9(3) . . . . ?
C5A C4 C3A C2A 0.0(2) . . . . ?
C7 C4 C3A C2A 177.3(6) . . . . ?
